data_2021463
loop_
_publ_author_name
'Capozzi, Maria Annunziata M.'
'Terraneo, Giancarlo'
'Cardellicchio, Cosimo'

_publ_section_title
;
 Structural insights into methyl- or methoxy-substituted
 1-(\a-aminobenzyl)-2-naphthol structures: the role of
 C---H&#x00B7;&#x00B7;&#x00B7;\p interactions
;
_journal_coeditor_code YF3158
_journal_issue 2
_journal_name_full 'Acta Crystallographica Section C'
_journal_page_first
;
;
_journal_paper_doi 10.1107/S2053229619001050
_journal_volume 75
_journal_year 2019
_chemical_absolute_configuration syn
_chemical_formula_iupac 'C26 H25 N O'
_chemical_formula_moiety 'C26 H25 N O'
_chemical_formula_sum 'C26 H25 N O'
_chemical_formula_weight 367.47
_chemical_name_systematic (<i>S</i>,<i>S</i>)-1-{(4-Methylphenyl)[(1-phenylethyl)amino]methyl}naphthalen-2-ol
_space_group_crystal_system orthorhombic
_space_group_IT_number 19
_space_group_name_Hall 'P 2ac 2ab'
_space_group_name_H-M_alt 'P 21 21 21'
_symmetry_space_group_name_Hall 'P 2ac 2ab'
_symmetry_space_group_name_H-M 'P 21 21 21'
_atom_sites_solution_hydrogens mixed
_audit_creation_method SHELXL-2016/6
_cell_angle_alpha 90
_cell_angle_beta 90
_cell_angle_gamma 90
_cell_formula_units_Z 4
_cell_length_a 9.6571(2)
_cell_length_b 13.0874(3)
_cell_length_c 16.4113(4)
_cell_measurement_reflns_used 8050
_cell_measurement_temperature 296(2)
_cell_measurement_theta_max 29.12
_cell_measurement_theta_min 2.45
_cell_volume 2074.16(8)
_computing_cell_refinement
;
SAINT (Bruker, 2001)
;
_computing_data_collection
;
APEX2 (Bruker, 2001)
;
_computing_data_reduction
;
SAINT (Bruker, 2001)
;
_computing_molecular_graphics
;
ORTEP-3 (Farrugia,2012) and Mercury (Macrae <i>et al.</i>,
2008)
;
_computing_publication_material
;
SHELXL2016 (Sheldrick, 2015)
;
_computing_structure_refinement
;
SHELXL2016 (Sheldrick, 2015)
;
_computing_structure_solution
;
SHELXS97 (Sheldrick, 2008)
;
_diffrn_ambient_temperature 296(2)
_diffrn_measured_fraction_theta_full 0.995
_diffrn_measured_fraction_theta_max 0.996
_diffrn_measurement_device_type 'Bruker APEXII CCD'
_diffrn_measurement_method '\f and \w scans'
_diffrn_radiation_monochromator graphite
_diffrn_radiation_source 'fine-focus sealed tube'
_diffrn_radiation_type MoK\a
_diffrn_radiation_wavelength 0.71073
_diffrn_reflns_av_R_equivalents 0.0435
_diffrn_reflns_av_unetI/netI 0.0363
_diffrn_reflns_limit_h_max 13
_diffrn_reflns_limit_h_min -13
_diffrn_reflns_limit_k_max 18
_diffrn_reflns_limit_k_min -17
_diffrn_reflns_limit_l_max 23
_diffrn_reflns_limit_l_min -20
_diffrn_reflns_number 25559
_diffrn_reflns_theta_full 25.242
_diffrn_reflns_theta_max 30.632
_diffrn_reflns_theta_min 3.611
_exptl_absorpt_coefficient_mu 0.071
_exptl_absorpt_correction_T_max 0.7461
_exptl_absorpt_correction_T_min 0.7093
_exptl_absorpt_correction_type multi-scan
_exptl_absorpt_process_details
;
(SADABS; Bruker, 2001)
;
_exptl_crystal_colour colourless
_exptl_crystal_density_diffrn 1.177
_exptl_crystal_description 'irregular block'
_exptl_crystal_F_000 784
_exptl_crystal_size_max 0.4
_exptl_crystal_size_mid 0.36
_exptl_crystal_size_min 0.12
_refine_diff_density_max 0.168
_refine_diff_density_min -0.161
_refine_ls_abs_structure_details
;
Flack <i>x</i> determined using 1885 quotients [(I+)-(I-)]/[(I+)+(I-)]
(Parsons <i>et al.</i>,  2013)
;
_refine_ls_abs_structure_Flack 0.6(6)
_refine_ls_extinction_method none
_refine_ls_goodness_of_fit_ref 1.024
_refine_ls_hydrogen_treatment mixed
_refine_ls_matrix_type full
_refine_ls_number_parameters 260
_refine_ls_number_reflns 6385
_refine_ls_number_restraints 0
_refine_ls_restrained_S_all 1.024
_refine_ls_R_factor_all 0.0597
_refine_ls_R_factor_gt 0.0429
_refine_ls_shift/su_max 0.000
_refine_ls_shift/su_mean 0.000
_refine_ls_structure_factor_coef Fsqd
_refine_ls_weighting_details 'w=1/[\s^2^(Fo^2^)+(0.0636P)^2^+0.0702P] where P=(Fo^2^+2Fc^2^)/3'
_refine_ls_weighting_scheme calc
_refine_ls_wR_factor_gt 0.1056
_refine_ls_wR_factor_ref 0.1151
_reflns_number_gt 5093
_reflns_number_total 6385
_reflns_threshold_expression 'I > 2\s(I)'
_cod_data_source_file yf3158sup1.cif
_cod_data_source_block 4
_cod_database_code 2021463
_shelx_space_group_comment
;
The symmetry employed for this shelxl refinement is uniquely defined
by the following loop, which should always be used as a source of
symmetry information in preference to the above space-group names.
They are only intended as comments.
;

loop_
_space_group_symop_operation_xyz
'x, y, z'
'-x+1/2, -y, z+1/2'
'-x, y+1/2, -z+1/2'
'x+1/2, -y+1/2, -z'

loop_
_atom_site_type_symbol
_atom_site_label
_atom_site_fract_x
_atom_site_fract_y
_atom_site_fract_z
_atom_site_U_iso_or_equiv
_atom_site_adp_type
_atom_site_calc_flag
_atom_site_occupancy
C C11 0.76319(17) 0.43689(12) 0.48474(9) 0.0325(3) Uani d 1
H H11 0.815665 0.494052 0.507855 0.039 Uiso calc 1
C C19 0.77755(19) 0.37333(13) 0.62733(10) 0.0373(3) Uani d 1
H H19 0.696122 0.415889 0.638191 0.045 Uiso calc 1
C C10 0.57671(18) 0.57166(13) 0.45560(9) 0.0348(3) Uani d 1
C C5 0.4353(2) 0.59950(15) 0.44372(11) 0.0434(4) Uani d 1
C C9 0.6765(2) 0.64958(14) 0.44489(12) 0.0449(4) Uani d 1
H H9 0.769699 0.634327 0.452324 0.054 Uiso calc 1
C C2 0.50493(18) 0.39871(13) 0.48665(10) 0.0371(4) Uani d 1
H H2 0.851(2) 0.3152(16) 0.5297(12) 0.038(5) Uiso d 1
C C3 0.36515(19) 0.42810(16) 0.47607(13) 0.0472(4) Uani d 1
H H3 0.295238 0.380264 0.484040 0.057 Uiso calc 1
C C21 0.90423(17) 0.43092(13) 0.65697(9) 0.0337(3) Uani d 1
C C1 0.61122(16) 0.46893(13) 0.47721(9) 0.0319(3) Uani d 1
C C12 0.82430(18) 0.41055(14) 0.40225(10) 0.0375(4) Uani d 1
C C26 1.0341(2) 0.42097(17) 0.62176(12) 0.0483(5) Uani d 1
H H26 1.044452 0.382118 0.574699 0.058 Uiso calc 1
C C4 0.3319(2) 0.52411(17) 0.45466(13) 0.0511(5) Uani d 1
H H4 0.239350 0.541309 0.446912 0.061 Uiso calc 1
C C22 0.89314(19) 0.49056(16) 0.72639(11) 0.0467(4) Uani d 1
H H22 0.806937 0.499174 0.750702 0.056 Uiso calc 1
C C24 1.1355(2) 0.52631(18) 0.72494(13) 0.0522(5) Uani d 1
H H24 1.212509 0.557936 0.747808 0.063 Uiso calc 1
C C17 0.7791(2) 0.32630(17) 0.35845(11) 0.0490(5) Uani d 1
H H17 0.710229 0.284640 0.380006 0.059 Uiso calc 1
C C6 0.4018(2) 0.70028(18) 0.42078(15) 0.0602(6) Uani d 1
H H6 0.309510 0.717513 0.412192 0.072 Uiso calc 1
C C8 0.6390(3) 0.74720(16) 0.42379(15) 0.0589(5) Uani d 1
H H8 0.706961 0.797000 0.418014 0.071 Uiso calc 1
C C25 1.1489(2) 0.46830(19) 0.65590(14) 0.0558(5) Uani d 1
H H25 1.235360 0.460595 0.631760 0.067 Uiso calc 1
C C14 0.9797(2) 0.4485(3) 0.29086(14) 0.0656(7) Uani d 1
H H14 1.046760 0.490989 0.268405 0.079 Uiso calc 1
C C23 1.0072(2) 0.5373(2) 0.76006(12) 0.0552(5) Uani d 1
H H23 0.997417 0.576593 0.806916 0.066 Uiso calc 1
C C13 0.9266(2) 0.47088(19) 0.36760(13) 0.0526(5) Uani d 1
H H13 0.960163 0.527102 0.396063 0.063 Uiso calc 1
C C7 0.5010(3) 0.77289(19) 0.41091(17) 0.0679(7) Uani d 1
H H7 0.476832 0.838987 0.395707 0.082 Uiso calc 1
C C20 0.7614(3) 0.27401(18) 0.67573(14) 0.0663(7) Uani d 1
H H20A 0.840690 0.231248 0.666678 0.099 Uiso calc 1
H H20B 0.679349 0.238973 0.658115 0.099 Uiso calc 1
H H20C 0.754025 0.289540 0.732733 0.099 Uiso calc 1
C C15 0.9353(2) 0.3653(2) 0.24776(12) 0.0646(7) Uani d 1
C C16 0.8353(3) 0.3035(2) 0.28301(13) 0.0622(6) Uani d 1
H H16 0.805379 0.245476 0.255416 0.075 Uiso calc 1
C C18 0.9915(3) 0.3419(4) 0.16420(15) 0.0999(12) Uani d 1
H H18A 1.024472 0.272672 0.162806 0.150 Uiso calc 1
H H18B 1.066485 0.387592 0.152084 0.150 Uiso calc 1
H H18C 0.919501 0.350370 0.124463 0.150 Uiso calc 1
O O1 0.52696(15) 0.29898(10) 0.50527(9) 0.0480(3) Uani d 1
H H1 0.609285 0.290086 0.515243 0.072 Uiso calc 1
N N1 0.77733(16) 0.34748(10) 0.53991(8) 0.0349(3) Uani d 1

loop_
_atom_site_aniso_label
_atom_site_aniso_U_11
_atom_site_aniso_U_22
_atom_site_aniso_U_33
_atom_site_aniso_U_12
_atom_site_aniso_U_13
_atom_site_aniso_U_23
C11 0.0320(7) 0.0323(7) 0.0330(7) -0.0024(6) -0.0028(6) 0.0023(6)
C19 0.0373(8) 0.0417(8) 0.0327(7) -0.0011(7) 0.0010(6) 0.0017(6)
C10 0.0378(8) 0.0372(8) 0.0295(7) 0.0034(7) 0.0010(6) 0.0005(6)
C5 0.0404(9) 0.0488(10) 0.0410(9) 0.0103(8) 0.0014(7) 0.0005(7)
C9 0.0451(9) 0.0398(9) 0.0498(10) 0.0018(8) 0.0056(8) 0.0061(8)
C2 0.0358(8) 0.0383(9) 0.0372(8) -0.0044(7) 0.0011(6) -0.0044(6)
C3 0.0335(9) 0.0533(11) 0.0548(11) -0.0065(8) 0.0040(7) -0.0083(8)
C21 0.0353(8) 0.0374(8) 0.0285(7) 0.0040(6) -0.0009(6) 0.0017(6)
C1 0.0308(7) 0.0344(7) 0.0304(7) -0.0004(6) -0.0006(5) -0.0015(6)
C12 0.0307(7) 0.0470(9) 0.0348(8) 0.0054(7) -0.0017(6) 0.0060(7)
C26 0.0430(10) 0.0570(12) 0.0447(9) 0.0029(8) 0.0060(8) -0.0162(9)
C4 0.0325(8) 0.0641(12) 0.0567(11) 0.0086(8) 0.0010(8) -0.0051(10)
C22 0.0380(9) 0.0644(12) 0.0377(8) 0.0018(8) 0.0062(7) -0.0104(8)
C24 0.0410(10) 0.0652(13) 0.0503(10) -0.0037(9) -0.0070(8) -0.0099(9)
C17 0.0535(11) 0.0575(11) 0.0358(9) 0.0003(9) 0.0035(8) 0.0001(8)
C6 0.0540(12) 0.0610(13) 0.0655(13) 0.0220(10) 0.0032(10) 0.0108(11)
C8 0.0660(14) 0.0403(10) 0.0705(14) 0.0005(10) 0.0115(11) 0.0126(10)
C25 0.0344(10) 0.0708(14) 0.0623(13) 0.0021(9) 0.0072(8) -0.0172(11)
C14 0.0368(10) 0.106(2) 0.0541(12) 0.0056(12) 0.0112(9) 0.0142(13)
C23 0.0502(11) 0.0763(15) 0.0391(9) -0.0037(10) 0.0015(8) -0.0193(9)
C13 0.0325(9) 0.0707(13) 0.0548(11) -0.0031(9) 0.0043(8) 0.0050(10)
C7 0.0761(16) 0.0493(12) 0.0784(15) 0.0210(11) 0.0126(13) 0.0198(11)
C20 0.0880(17) 0.0647(13) 0.0460(11) -0.0284(13) -0.0052(11) 0.0191(10)
C15 0.0435(11) 0.111(2) 0.0396(10) 0.0237(13) 0.0046(8) 0.0084(12)
C16 0.0682(14) 0.0807(16) 0.0376(10) 0.0130(13) -0.0006(9) -0.0076(10)
C18 0.0747(19) 0.182(4) 0.0432(12) 0.024(2) 0.0143(12) 0.0014(18)
O1 0.0443(7) 0.0363(6) 0.0632(8) -0.0087(5) -0.0034(6) -0.0007(6)
N1 0.0390(7) 0.0329(6) 0.0328(7) 0.0030(6) -0.0031(5) 0.0012(5)

loop_
_atom_type_symbol
_atom_type_description
_atom_type_scat_dispersion_real
_atom_type_scat_dispersion_imag
_atom_type_scat_source
C C 0.0033 0.0016 'International Tables Vol C Tables 4.2.6.8 and 6.1.1.4'
H H 0.0000 0.0000 'International Tables Vol C Tables 4.2.6.8 and 6.1.1.4'
N N 0.0061 0.0033 'International Tables Vol C Tables 4.2.6.8 and 6.1.1.4'
O O 0.0106 0.0060 'International Tables Vol C Tables 4.2.6.8 and 6.1.1.4'

loop_
_geom_angle_atom_site_label_1
_geom_angle_atom_site_label_2
_geom_angle_atom_site_label_3
_geom_angle
N1 C11 C12 109.22(13)
N1 C11 C1 110.67(13)
C12 C11 C1 111.29(12)
N1 C11 H11 108.5
C12 C11 H11 108.5
C1 C11 H11 108.5
N1 C19 C21 115.29(14)
N1 C19 C20 108.06(15)
C21 C19 C20 109.73(15)
N1 C19 H19 107.8
C21 C19 H19 107.8
C20 C19 H19 107.8
C9 C10 C5 116.81(16)
C9 C10 C1 123.38(15)
C5 C10 C1 119.81(15)
C6 C5 C4 121.59(19)
C6 C5 C10 119.71(19)
C4 C5 C10 118.70(17)
C8 C9 C10 121.52(19)
C8 C9 H9 119.2
C10 C9 H9 119.2
O1 C2 C1 123.13(16)
O1 C2 C3 116.03(16)
C1 C2 C3 120.84(17)
C4 C3 C2 120.99(18)
C4 C3 H3 119.5
C2 C3 H3 119.5
C22 C21 C26 117.74(16)
C22 C21 C19 118.77(15)
C26 C21 C19 123.31(15)
C2 C1 C10 118.59(15)
C2 C1 C11 121.27(15)
C10 C1 C11 120.06(14)
C13 C12 C17 117.66(18)
C13 C12 C11 120.93(17)
C17 C12 C11 121.40(16)
C21 C26 C25 120.80(17)
C21 C26 H26 119.6
C25 C26 H26 119.6
C3 C4 C5 121.06(18)
C3 C4 H4 119.5
C5 C4 H4 119.5
C23 C22 C21 121.26(17)
C23 C22 H22 119.4
C21 C22 H22 119.4
C25 C24 C23 119.32(19)
C25 C24 H24 120.3
C23 C24 H24 120.3
C16 C17 C12 120.8(2)
C16 C17 H17 119.6
C12 C17 H17 119.6
C7 C6 C5 121.6(2)
C7 C6 H6 119.2
C5 C6 H6 119.2
C9 C8 C7 121.1(2)
C9 C8 H8 119.5
C7 C8 H8 119.5
C24 C25 C26 120.42(18)
C24 C25 H25 119.8
C26 C25 H25 119.8
C15 C14 C13 121.4(2)
C15 C14 H14 119.3
C13 C14 H14 119.3
C24 C23 C22 120.47(18)
C24 C23 H23 119.8
C22 C23 H23 119.8
C12 C13 C14 120.9(2)
C12 C13 H13 119.5
C14 C13 H13 119.5
C6 C7 C8 119.2(2)
C6 C7 H7 120.4
C8 C7 H7 120.4
C19 C20 H20A 109.5
C19 C20 H20B 109.5
H20A C20 H20B 109.5
C19 C20 H20C 109.5
H20A C20 H20C 109.5
H20B C20 H20C 109.5
C14 C15 C16 117.9(2)
C14 C15 C18 121.3(3)
C16 C15 C18 120.8(3)
C17 C16 C15 121.4(2)
C17 C16 H16 119.3
C15 C16 H16 119.3
C15 C18 H18A 109.5
C15 C18 H18B 109.5
H18A C18 H18B 109.5
C15 C18 H18C 109.5
H18A C18 H18C 109.5
H18B C18 H18C 109.5
C2 O1 H1 109.5
C19 N1 C11 114.37(13)
C19 N1 H2 107.9(14)
C11 N1 H2 110.6(14)

loop_
_geom_bond_atom_site_label_1
_geom_bond_atom_site_label_2
_geom_bond_distance
C11 N1 1.486(2)
C11 C12 1.516(2)
C11 C1 1.531(2)
C11 H11 0.9800
C19 N1 1.474(2)
C19 C21 1.517(2)
C19 C20 1.531(3)
C19 H19 0.9800
C10 C9 1.414(3)
C10 C5 1.426(2)
C10 C1 1.430(2)
C5 C6 1.409(3)
C5 C4 1.416(3)
C9 C8 1.372(3)
C9 H9 0.9300
C2 O1 1.357(2)
C2 C1 1.386(2)
C2 C3 1.414(3)
C3 C4 1.344(3)
C3 H3 0.9300
C21 C22 1.385(2)
C21 C26 1.387(2)
C12 C13 1.387(3)
C12 C17 1.387(3)
C26 C25 1.387(3)
C26 H26 0.9300
C4 H4 0.9300
C22 C23 1.376(3)
C22 H22 0.9300
C24 C25 1.370(3)
C24 C23 1.374(3)
C24 H24 0.9300
C17 C16 1.384(3)
C17 H17 0.9300
C6 C7 1.359(4)
C6 H6 0.9300
C8 C7 1.391(4)
C8 H8 0.9300
C25 H25 0.9300
C14 C15 1.367(4)
C14 C13 1.391(3)
C14 H14 0.9300
C23 H23 0.9300
C13 H13 0.9300
C7 H7 0.9300
C20 H20A 0.9600
C20 H20B 0.9600
C20 H20C 0.9600
C15 C16 1.386(4)
C15 C18 1.507(3)
C16 H16 0.9300
C18 H18A 0.9600
C18 H18B 0.9600
C18 H18C 0.9600
O1 H1 0.8200
N1 H2 0.84(2)

loop_
_geom_torsion_atom_site_label_1
_geom_torsion_atom_site_label_2
_geom_torsion_atom_site_label_3
_geom_torsion_atom_site_label_4
_geom_torsion
C9 C10 C5 C6 1.3(3)
C1 C10 C5 C6 -178.70(18)
C9 C10 C5 C4 -179.34(17)
C1 C10 C5 C4 0.7(2)
C5 C10 C9 C8 -0.2(3)
C1 C10 C9 C8 179.72(19)
O1 C2 C3 C4 -177.60(18)
C1 C2 C3 C4 1.6(3)
N1 C19 C21 C22 156.02(16)
C20 C19 C21 C22 -81.7(2)
N1 C19 C21 C26 -29.1(2)
C20 C19 C21 C26 93.1(2)
O1 C2 C1 C10 178.49(15)
C3 C2 C1 C10 -0.7(2)
O1 C2 C1 C11 2.0(2)
C3 C2 C1 C11 -177.21(16)
C9 C10 C1 C2 179.60(16)
C5 C10 C1 C2 -0.4(2)
C9 C10 C1 C11 -3.8(2)
C5 C10 C1 C11 176.11(14)
N1 C11 C1 C2 -28.1(2)
C12 C11 C1 C2 93.51(17)
N1 C11 C1 C10 155.40(14)
C12 C11 C1 C10 -82.96(18)
N1 C11 C12 C13 -124.92(17)
C1 C11 C12 C13 112.60(18)
N1 C11 C12 C17 55.8(2)
C1 C11 C12 C17 -66.7(2)
C22 C21 C26 C25 0.8(3)
C19 C21 C26 C25 -174.10(19)
C2 C3 C4 C5 -1.4(3)
C6 C5 C4 C3 179.6(2)
C10 C5 C4 C3 0.2(3)
C26 C21 C22 C23 -0.9(3)
C19 C21 C22 C23 174.29(19)
C13 C12 C17 C16 0.4(3)
C11 C12 C17 C16 179.65(18)
C4 C5 C6 C7 179.5(2)
C10 C5 C6 C7 -1.2(3)
C10 C9 C8 C7 -1.0(3)
C23 C24 C25 C26 -0.1(4)
C21 C26 C25 C24 -0.4(4)
C25 C24 C23 C22 0.0(4)
C21 C22 C23 C24 0.5(4)
C17 C12 C13 C14 1.3(3)
C11 C12 C13 C14 -178.04(19)
C15 C14 C13 C12 -1.4(4)
C5 C6 C7 C8 0.0(4)
C9 C8 C7 C6 1.1(4)
C13 C14 C15 C16 -0.1(4)
C13 C14 C15 C18 179.2(2)
C12 C17 C16 C15 -1.9(3)
C14 C15 C16 C17 1.7(3)
C18 C15 C16 C17 -177.6(2)
C21 C19 N1 C11 -68.79(19)
C20 C19 N1 C11 168.07(16)
C12 C11 N1 C19 155.82(14)
C1 C11 N1 C19 -81.33(17)

_cod_database_fobs_code 2021463
